data_4033836
loop_
_publ_author_name
'Venkateswarlu, Samala'
'Prakoso, Suhendro Purbo'
'Kumar, Sushil'
'Kuo, Ming-Yu'
'Tao, Yu-Tai'

_publ_section_title
;
 Benzophenanthrothiophenes: Syntheses, Crystal Structures, and Properties.
;
_journal_issue 17
_journal_name_full 'The Journal of organic chemistry'
_journal_page_first 10990
_journal_page_last 10998
_journal_paper_doi 10.1021/acs.joc.9b01581
_journal_volume 84
_journal_year 2019
_chemical_formula_moiety 'C38 H24 S'
_chemical_formula_sum 'C38 H24 S'
_chemical_formula_weight 512.63
_space_group_crystal_system triclinic
_space_group_IT_number 2
_space_group_name_Hall '-P 1'
_space_group_name_H-M_alt 'P -1'
_atom_sites_solution_hydrogens geom
_audit_creation_method SHELXL-2016/6
_cell_angle_alpha 82.840(6)
_cell_angle_beta 80.342(6)
_cell_angle_gamma 86.328(6)
_cell_formula_units_Z 4
_cell_length_a 10.439(2)
_cell_length_b 15.438(4)
_cell_length_c 15.996(4)
_cell_measurement_reflns_used 9954
_cell_measurement_temperature 100.0(2)
_cell_measurement_theta_max 26.68
_cell_measurement_theta_min 2.34
_cell_volume 2519.1(10)
_computing_cell_refinement 'APEX3 v2015.9-0 (Bruker AXS)'
_computing_data_collection 'Bruker Instrument Service v2012.12.0.3'
_computing_data_reduction 'SAINT V8.35A (Bruker AXS Inc., 2015)'
_computing_molecular_graphics 'shelXle (C.B. Huebschle, rev 740)'
_computing_publication_material 'WinGX publication routines (Farrugia, 2014)'
_computing_structure_refinement 'SHELXL-2016/6 (Sheldrick, 2016)'
_computing_structure_solution 'SHELXT 2014/5 (Sheldrick, 2014)'
_diffrn_ambient_temperature 100.0(2)
_diffrn_measured_fraction_theta_full 1.000
_diffrn_measured_fraction_theta_max 0.997
_diffrn_measurement_device_type 'Bruker APEX-II CCD'
_diffrn_measurement_method '\f and \w scans'
_diffrn_radiation_type MoK\a
_diffrn_radiation_wavelength 0.71073
_diffrn_reflns_av_R_equivalents 0.0922
_diffrn_reflns_av_unetI/netI 0.0517
_diffrn_reflns_Laue_measured_fraction_full 1.000
_diffrn_reflns_Laue_measured_fraction_max 0.997
_diffrn_reflns_limit_h_max 13
_diffrn_reflns_limit_h_min -13
_diffrn_reflns_limit_k_max 19
_diffrn_reflns_limit_k_min -19
_diffrn_reflns_limit_l_max 20
_diffrn_reflns_limit_l_min -20
_diffrn_reflns_number 86492
_diffrn_reflns_point_group_measured_fraction_full 1.000
_diffrn_reflns_point_group_measured_fraction_max 0.997
_diffrn_reflns_theta_full 25.242
_diffrn_reflns_theta_max 27.091
_diffrn_reflns_theta_min 1.749
_exptl_absorpt_coefficient_mu 0.156
_exptl_absorpt_correction_T_max 0.6869
_exptl_absorpt_correction_T_min 0.5915
_exptl_absorpt_correction_type numerical
_exptl_absorpt_process_details 'Bruker SADABS, 1996'
_exptl_crystal_colour colourless
_exptl_crystal_density_diffrn 1.352
_exptl_crystal_density_meas ?
_exptl_crystal_density_method 'not measured'
_exptl_crystal_description prism
_exptl_crystal_F_000 1072
_exptl_crystal_size_max 0.352
_exptl_crystal_size_mid 0.279
_exptl_crystal_size_min 0.275
_refine_diff_density_max 0.292
_refine_diff_density_min -0.367
_refine_diff_density_rms 0.052
_refine_ls_extinction_method none
_refine_ls_goodness_of_fit_ref 1.020
_refine_ls_hydrogen_treatment constr
_refine_ls_matrix_type full
_refine_ls_number_parameters 707
_refine_ls_number_reflns 11085
_refine_ls_number_restraints 0
_refine_ls_restrained_S_all 1.020
_refine_ls_R_factor_all 0.0586
_refine_ls_R_factor_gt 0.0414
_refine_ls_shift/su_max 0.001
_refine_ls_shift/su_mean 0.000
_refine_ls_structure_factor_coef Fsqd
_refine_ls_weighting_details 'w=1/[\s^2^(Fo^2^)+(0.0374P)^2^+1.2154P] where P=(Fo^2^+2Fc^2^)/3'
_refine_ls_weighting_scheme calc
_refine_ls_wR_factor_gt 0.0938
_refine_ls_wR_factor_ref 0.1035
_reflns_Friedel_coverage 0.000
_reflns_number_gt 8763
_reflns_number_total 11085
_reflns_threshold_expression 'I > 2\s(I)'
_cod_data_source_file jo9b01581_si_005.cif
_cod_data_source_block i17485
_cod_depositor_comments
;
The following automatic conversions were performed:

data item '_exptl_crystal_density_meas' value 'none' was changed to
'?' -- the value is perceived as not measured.

Automatic conversion script
Id: cif_fix_values 6909 2019-04-08 15:41:33Z antanas 

2020-04-04
Z value and formula fixed to values more according to usual
chemical conventions.                 miguel
;
_cod_original_formula_sum 'C76 H48 S2'
_cod_original_formula_weight 1025.26
_cod_original_formula_moiety 'C76 H48 S2'
_cod_original_formula_units_Z 2
_cod_original_cell_volume 2519.0(10)
_cod_database_code 4033836
_shelx_shelxl_version_number 2016/6
_shelx_space_group_comment
;
The symmetry employed for this shelxl refinement is uniquely defined
by the following loop, which should always be used as a source of
symmetry information in preference to the above space-group names.
They are only intended as comments.
;
_shelx_estimated_absorpt_t_min 0.947
_shelx_estimated_absorpt_t_max 0.958

loop_
_space_group_symop_operation_xyz
'x, y, z'
'-x, -y, -z'

loop_
_atom_site_label
_atom_site_type_symbol
_atom_site_fract_x
_atom_site_fract_y
_atom_site_fract_z
_atom_site_U_iso_or_equiv
_atom_site_adp_type
_atom_site_occupancy
_atom_site_site_symmetry_order
_atom_site_calc_flag
_atom_site_refinement_flags_posn
_atom_site_refinement_flags_adp
S1 S 0.78924(4) 0.39135(3) 0.97583(3) 0.01545(10) Uani 1 1 d . .
S2 S 0.61615(4) 0.84382(3) 0.66469(3) 0.01981(10) Uani 1 1 d . .
C1 C 0.86869(15) 0.29395(10) 1.00879(10) 0.0140(3) Uani 1 1 d . .
C2 C 0.98763(15) 0.28950(11) 1.04324(10) 0.0137(3) Uani 1 1 d . .
C3 C 1.04675(16) 0.36752(11) 1.05405(10) 0.0157(3) Uani 1 1 d . .
H3 H 1.002931 0.422623 1.043291 0.019 Uiso 1 1 calc R U
C4 C 1.16487(16) 0.36366(11) 1.07954(10) 0.0167(3) Uani 1 1 d . .
H4 H 1.199001 0.415416 1.091779 0.020 Uiso 1 1 calc R U
C5 C 1.23806(15) 0.28310(11) 1.08813(10) 0.0150(3) Uani 1 1 d . .
C6 C 1.36778(16) 0.28102(11) 1.10371(11) 0.0184(4) Uani 1 1 d . .
H6 H 1.401991 0.332829 1.115761 0.022 Uiso 1 1 calc R U
C7 C 1.44504(16) 0.20600(11) 1.10180(11) 0.0189(4) Uani 1 1 d . .
H7 H 1.531385 0.205347 1.113502 0.023 Uiso 1 1 calc R U
C8 C 1.39481(16) 0.12991(11) 1.08227(11) 0.0183(4) Uani 1 1 d . .
H8 H 1.449499 0.078607 1.077166 0.022 Uiso 1 1 calc R U
C9 C 1.26741(15) 0.12894(11) 1.07049(10) 0.0159(3) Uani 1 1 d . .
H9 H 1.235434 0.076353 1.058467 0.019 Uiso 1 1 calc R U
C10 C 1.18250(15) 0.20412(11) 1.07576(10) 0.0136(3) Uani 1 1 d . .
C11 C 1.04805(15) 0.20700(10) 1.06202(10) 0.0131(3) Uani 1 1 d . .
C12 C 0.96930(15) 0.12991(10) 1.06953(10) 0.0128(3) Uani 1 1 d . .
C13 C 0.99760(15) 0.05047(11) 1.11921(10) 0.0147(3) Uani 1 1 d . .
H13 H 1.075049 0.045130 1.143644 0.018 Uiso 1 1 calc R U
C14 C 0.91729(16) -0.01959(11) 1.13364(10) 0.0152(3) Uani 1 1 d . .
C15 C 0.80037(16) -0.01031(11) 1.10003(10) 0.0158(3) Uani 1 1 d . .
H15 H 0.743580 -0.057496 1.109645 0.019 Uiso 1 1 calc R U
C16 C 0.76752(15) 0.06622(11) 1.05351(10) 0.0146(3) Uani 1 1 d . .
H16 H 0.686916 0.071507 1.032798 0.017 Uiso 1 1 calc R U
C17 C 0.85039(15) 0.13746(10) 1.03554(10) 0.0131(3) Uani 1 1 d . .
C18 C 0.80906(15) 0.22092(10) 0.99386(10) 0.0131(3) Uani 1 1 d . .
C19 C 0.70215(15) 0.24506(10) 0.94661(10) 0.0129(3) Uani 1 1 d . .
C20 C 0.63525(15) 0.19426(10) 0.89803(10) 0.0130(3) Uani 1 1 d . .
C21 C 0.68874(16) 0.11389(10) 0.87157(10) 0.0152(3) Uani 1 1 d . .
H21 H 0.762621 0.087605 0.893840 0.018 Uiso 1 1 calc R U
C22 C 0.63681(16) 0.07265(11) 0.81447(10) 0.0177(3) Uani 1 1 d . .
H22 H 0.675619 0.018890 0.797546 0.021 Uiso 1 1 calc R U
C23 C 0.52660(16) 0.10938(11) 0.78083(10) 0.0167(3) Uani 1 1 d . .
C24 C 0.47330(15) 0.18778(11) 0.80614(10) 0.0148(3) Uani 1 1 d . .
H24 H 0.398852 0.212691 0.783636 0.018 Uiso 1 1 calc R U
C25 C 0.52443(15) 0.23301(10) 0.86422(10) 0.0132(3) Uani 1 1 d . .
C26 C 0.47924(15) 0.32225(10) 0.87813(10) 0.0133(3) Uani 1 1 d . .
C27 C 0.35383(15) 0.36109(10) 0.86246(10) 0.0134(3) Uani 1 1 d . .
C28 C 0.24483(15) 0.31153(11) 0.86017(10) 0.0157(3) Uani 1 1 d . .
H28 H 0.252811 0.249559 0.869234 0.019 Uiso 1 1 calc R U
C29 C 0.12790(16) 0.35130(11) 0.84510(10) 0.0170(3) Uani 1 1 d . .
H29 H 0.056664 0.316516 0.843568 0.020 Uiso 1 1 calc R U
C30 C 0.11256(16) 0.44308(11) 0.83190(10) 0.0184(4) Uani 1 1 d . .
H30 H 0.032806 0.470139 0.818920 0.022 Uiso 1 1 calc R U
C31 C 0.21389(16) 0.49286(11) 0.83798(10) 0.0175(3) Uani 1 1 d . .
H31 H 0.202905 0.554752 0.830604 0.021 Uiso 1 1 calc R U
C32 C 0.33473(15) 0.45382(11) 0.85506(10) 0.0146(3) Uani 1 1 d . .
C33 C 0.43508(16) 0.50639(11) 0.86884(11) 0.0175(3) Uani 1 1 d . .
H33 H 0.425698 0.568251 0.858781 0.021 Uiso 1 1 calc R U
C34 C 0.54379(16) 0.46853(11) 0.89623(11) 0.0172(3) Uani 1 1 d . .
H34 H 0.605573 0.504141 0.910968 0.021 Uiso 1 1 calc R U
C35 C 0.56676(15) 0.37595(10) 0.90325(10) 0.0141(3) Uani 1 1 d . .
C36 C 0.67660(15) 0.33450(10) 0.93759(10) 0.0139(3) Uani 1 1 d . .
C37 C 0.95074(17) -0.10452(11) 1.18468(11) 0.0196(4) Uani 1 1 d . .
H37A H 0.974443 -0.149817 1.146322 0.029 Uiso 1 1 calc R U
H37B H 0.875319 -0.122231 1.227297 0.029 Uiso 1 1 calc R U
H37C H 1.024182 -0.096670 1.213550 0.029 Uiso 1 1 calc R U
C38 C 0.47209(18) 0.06555(12) 0.71578(11) 0.0232(4) Uani 1 1 d . .
H38A H 0.405546 0.104514 0.692503 0.035 Uiso 1 1 calc R U
H38B H 0.433152 0.010953 0.743245 0.035 Uiso 1 1 calc R U
H38C H 0.542261 0.052795 0.669444 0.035 Uiso 1 1 calc R U
C41 C 0.76198(16) 0.81788(11) 0.60082(10) 0.0173(3) Uani 1 1 d . .
C42 C 0.87483(16) 0.86823(11) 0.59069(10) 0.0172(3) Uani 1 1 d . .
C43 C 0.87210(17) 0.94524(11) 0.63213(11) 0.0207(4) Uani 1 1 d . .
H43 H 0.793061 0.964925 0.664311 0.025 Uiso 1 1 calc R U
C44 C 0.98071(18) 0.99052(12) 0.62614(11) 0.0221(4) Uani 1 1 d . .
H44 H 0.975326 1.044508 0.649528 0.026 Uiso 1 1 calc R U
C45 C 1.10291(17) 0.95814(12) 0.58516(11) 0.0205(4) Uani 1 1 d . .
C46 C 1.21786(18) 1.00090(12) 0.58668(11) 0.0252(4) Uani 1 1 d . .
H46 H 1.212001 1.054627 0.610582 0.030 Uiso 1 1 calc R U
C47 C 1.33751(18) 0.96672(13) 0.55452(12) 0.0266(4) Uani 1 1 d . .
H47 H 1.413704 0.997223 0.554543 0.032 Uiso 1 1 calc R U
C48 C 1.34650(17) 0.88589(13) 0.52140(11) 0.0239(4) Uani 1 1 d . .
H48 H 1.429553 0.860193 0.501888 0.029 Uiso 1 1 calc R U
C49 C 1.23618(17) 0.84384(12) 0.51705(11) 0.0198(4) Uani 1 1 d . .
H49 H 1.244532 0.789193 0.494687 0.024 Uiso 1 1 calc R U
C50 C 1.11000(17) 0.87986(11) 0.54508(10) 0.0177(4) Uani 1 1 d . .
C51 C 0.98952(16) 0.83922(11) 0.54050(10) 0.0167(3) Uani 1 1 d . .
C52 C 0.97850(16) 0.77361(11) 0.48387(10) 0.0154(3) Uani 1 1 d . .
C53 C 1.07144(16) 0.76407(11) 0.40939(10) 0.0168(3) Uani 1 1 d . .
H53 H 1.146230 0.798219 0.399078 0.020 Uiso 1 1 calc R U
C54 C 1.05813(16) 0.70749(11) 0.35130(10) 0.0170(3) Uani 1 1 d . .
C55 C 0.94519(16) 0.65895(11) 0.36536(10) 0.0175(3) Uani 1 1 d . .
H55 H 0.934202 0.619322 0.326455 0.021 Uiso 1 1 calc R U
C56 C 0.85077(16) 0.66857(11) 0.43504(10) 0.0167(3) Uani 1 1 d . .
H56 H 0.774062 0.636676 0.442169 0.020 Uiso 1 1 calc R U
C57 C 0.86413(16) 0.72437(11) 0.49642(10) 0.0157(3) Uani 1 1 d . .
C58 C 0.75908(16) 0.74102(11) 0.56487(10) 0.0157(3) Uani 1 1 d . .
C59 C 0.63860(16) 0.69667(11) 0.59798(10) 0.0163(3) Uani 1 1 d . .
C60 C 0.60344(16) 0.60722(11) 0.59641(10) 0.0153(3) Uani 1 1 d . .
C61 C 0.69871(16) 0.53982(11) 0.57930(10) 0.0169(3) Uani 1 1 d . .
H61 H 0.787254 0.554181 0.562936 0.020 Uiso 1 1 calc R U
C62 C 0.66677(16) 0.45405(11) 0.58568(10) 0.0180(3) Uani 1 1 d . .
H62 H 0.732946 0.410344 0.572743 0.022 Uiso 1 1 calc R U
C63 C 0.53683(16) 0.43037(11) 0.61123(10) 0.0173(3) Uani 1 1 d . .
C64 C 0.44316(16) 0.49507(11) 0.63164(10) 0.0173(3) Uani 1 1 d . .
H64 H 0.356106 0.478846 0.651645 0.021 Uiso 1 1 calc R U
C65 C 0.47129(16) 0.58456(11) 0.62402(10) 0.0160(3) Uani 1 1 d . .
C66 C 0.37320(16) 0.65121(11) 0.65325(10) 0.0166(3) Uani 1 1 d . .
C67 C 0.23352(16) 0.64287(11) 0.66240(10) 0.0176(3) Uani 1 1 d . .
C68 C 0.17465(17) 0.58230(11) 0.62227(11) 0.0199(4) Uani 1 1 d . .
H68 H 0.228297 0.544938 0.586763 0.024 Uiso 1 1 calc R U
C69 C 0.04166(17) 0.57651(12) 0.63368(11) 0.0227(4) Uani 1 1 d . .
H69 H 0.005187 0.535737 0.605553 0.027 Uiso 1 1 calc R U
C70 C -0.04085(17) 0.63005(12) 0.68631(11) 0.0227(4) Uani 1 1 d . .
H70 H -0.132065 0.622822 0.697096 0.027 Uiso 1 1 calc R U
C71 C 0.01191(17) 0.69292(12) 0.72196(11) 0.0218(4) Uani 1 1 d . .
H71 H -0.043951 0.731001 0.755451 0.026 Uiso 1 1 calc R U
C72 C 0.14822(16) 0.70209(12) 0.70973(10) 0.0193(4) Uani 1 1 d . .
C73 C 0.20029(17) 0.77212(12) 0.74180(11) 0.0211(4) Uani 1 1 d . .
H73 H 0.144211 0.809082 0.776438 0.025 Uiso 1 1 calc R U
C74 C 0.32977(17) 0.78627(12) 0.72309(11) 0.0206(4) Uani 1 1 d . .
H74 H 0.362388 0.835645 0.741221 0.025 Uiso 1 1 calc R U
C75 C 0.41732(16) 0.72769(11) 0.67645(10) 0.0179(4) Uani 1 1 d . .
C76 C 0.55087(16) 0.74792(11) 0.64775(10) 0.0179(3) Uani 1 1 d . .
C77 C 1.15970(16) 0.69923(12) 0.27306(11) 0.0204(4) Uani 1 1 d . .
H77A H 1.121175 0.718323 0.221646 0.031 Uiso 1 1 calc R U
H77B H 1.191372 0.638131 0.272379 0.031 Uiso 1 1 calc R U
H77C H 1.232434 0.735862 0.274422 0.031 Uiso 1 1 calc R U
C78 C 0.50331(17) 0.33576(11) 0.61790(12) 0.0231(4) Uani 1 1 d . .
H78A H 0.506631 0.318784 0.560520 0.035 Uiso 1 1 calc R U
H78B H 0.415548 0.328139 0.650248 0.035 Uiso 1 1 calc R U
H78C H 0.565995 0.298968 0.647260 0.035 Uiso 1 1 calc R U

loop_
_atom_site_aniso_label
_atom_site_aniso_U_11
_atom_site_aniso_U_22
_atom_site_aniso_U_33
_atom_site_aniso_U_23
_atom_site_aniso_U_13
_atom_site_aniso_U_12
S1 0.0138(2) 0.0109(2) 0.0227(2) -0.00381(16) -0.00468(16) 0.00010(15)
S2 0.0194(2) 0.0192(2) 0.0203(2) -0.00830(17) 0.00212(17) 0.00063(17)
C1 0.0134(8) 0.0116(8) 0.0158(8) -0.0029(6) 0.0012(6) 0.0011(6)
C2 0.0124(8) 0.0152(8) 0.0129(8) -0.0039(6) 0.0011(6) -0.0009(6)
C3 0.0182(8) 0.0102(8) 0.0182(8) -0.0022(6) -0.0009(6) -0.0002(6)
C4 0.0181(8) 0.0145(8) 0.0181(8) -0.0028(7) -0.0025(7) -0.0047(7)
C5 0.0146(8) 0.0160(8) 0.0137(8) -0.0017(6) -0.0003(6) -0.0021(7)
C6 0.0173(8) 0.0178(9) 0.0203(9) -0.0002(7) -0.0037(7) -0.0052(7)
C7 0.0128(8) 0.0235(9) 0.0196(9) 0.0012(7) -0.0025(7) -0.0030(7)
C8 0.0157(8) 0.0174(9) 0.0199(9) 0.0000(7) 0.0000(7) 0.0016(7)
C9 0.0152(8) 0.0157(8) 0.0161(8) -0.0018(6) -0.0005(6) -0.0014(7)
C10 0.0126(8) 0.0151(8) 0.0120(8) -0.0007(6) 0.0008(6) -0.0010(6)
C11 0.0127(8) 0.0143(8) 0.0120(7) -0.0042(6) 0.0009(6) -0.0003(6)
C12 0.0115(7) 0.0133(8) 0.0133(8) -0.0045(6) 0.0010(6) 0.0005(6)
C13 0.0132(8) 0.0154(8) 0.0155(8) -0.0038(6) -0.0017(6) 0.0010(6)
C14 0.0170(8) 0.0135(8) 0.0147(8) -0.0044(6) 0.0000(6) 0.0018(6)
C15 0.0170(8) 0.0128(8) 0.0170(8) -0.0032(6) 0.0010(6) -0.0044(6)
C16 0.0137(8) 0.0155(8) 0.0149(8) -0.0047(6) -0.0014(6) -0.0010(6)
C17 0.0144(8) 0.0124(8) 0.0120(8) -0.0045(6) 0.0010(6) 0.0013(6)
C18 0.0111(7) 0.0140(8) 0.0137(8) -0.0040(6) 0.0009(6) 0.0000(6)
C19 0.0108(7) 0.0133(8) 0.0137(8) -0.0026(6) 0.0016(6) -0.0003(6)
C20 0.0131(8) 0.0128(8) 0.0119(8) -0.0005(6) 0.0012(6) -0.0021(6)
C21 0.0162(8) 0.0126(8) 0.0160(8) -0.0012(6) -0.0008(6) 0.0004(6)
C22 0.0214(9) 0.0133(8) 0.0176(8) -0.0048(7) 0.0004(7) 0.0015(7)
C23 0.0189(8) 0.0166(8) 0.0145(8) -0.0041(6) 0.0002(6) -0.0030(7)
C24 0.0136(8) 0.0160(8) 0.0146(8) -0.0022(6) -0.0011(6) -0.0008(6)
C25 0.0134(8) 0.0127(8) 0.0123(8) -0.0011(6) 0.0015(6) -0.0015(6)
C26 0.0134(8) 0.0140(8) 0.0114(7) -0.0013(6) 0.0013(6) -0.0008(6)
C27 0.0151(8) 0.0150(8) 0.0103(7) -0.0036(6) -0.0009(6) 0.0009(6)
C28 0.0170(8) 0.0158(8) 0.0144(8) -0.0043(6) -0.0017(6) 0.0006(7)
C29 0.0142(8) 0.0228(9) 0.0146(8) -0.0057(7) -0.0018(6) -0.0005(7)
C30 0.0157(8) 0.0240(9) 0.0156(8) -0.0044(7) -0.0034(6) 0.0053(7)
C31 0.0202(9) 0.0170(9) 0.0143(8) -0.0027(7) -0.0015(7) 0.0044(7)
C32 0.0143(8) 0.0157(8) 0.0129(8) -0.0022(6) -0.0005(6) 0.0016(6)
C33 0.0180(8) 0.0124(8) 0.0216(9) -0.0024(7) -0.0019(7) 0.0017(7)
C34 0.0160(8) 0.0141(8) 0.0218(9) -0.0037(7) -0.0025(7) -0.0023(7)
C35 0.0129(8) 0.0142(8) 0.0143(8) -0.0021(6) 0.0006(6) 0.0003(6)
C36 0.0126(8) 0.0137(8) 0.0155(8) -0.0041(6) -0.0001(6) -0.0012(6)
C37 0.0206(9) 0.0155(9) 0.0221(9) 0.0008(7) -0.0036(7) -0.0008(7)
C38 0.0272(10) 0.0214(9) 0.0230(9) -0.0103(7) -0.0055(7) 0.0013(8)
C41 0.0165(8) 0.0197(9) 0.0149(8) -0.0034(7) -0.0008(6) 0.0028(7)
C42 0.0211(9) 0.0169(8) 0.0136(8) -0.0018(6) -0.0031(7) 0.0001(7)
C43 0.0239(9) 0.0214(9) 0.0165(8) -0.0053(7) -0.0005(7) 0.0017(7)
C44 0.0315(10) 0.0179(9) 0.0180(9) -0.0061(7) -0.0044(7) -0.0026(8)
C45 0.0268(9) 0.0210(9) 0.0149(8) -0.0015(7) -0.0057(7) -0.0045(7)
C46 0.0329(11) 0.0253(10) 0.0193(9) -0.0051(7) -0.0042(8) -0.0108(8)
C47 0.0253(10) 0.0341(11) 0.0219(9) -0.0037(8) -0.0037(8) -0.0135(8)
C48 0.0196(9) 0.0336(11) 0.0187(9) -0.0025(8) -0.0025(7) -0.0052(8)
C49 0.0221(9) 0.0217(9) 0.0160(8) -0.0026(7) -0.0035(7) -0.0030(7)
C50 0.0216(9) 0.0191(9) 0.0130(8) 0.0005(7) -0.0041(7) -0.0046(7)
C51 0.0199(9) 0.0155(8) 0.0139(8) -0.0001(6) -0.0019(6) -0.0010(7)
C52 0.0163(8) 0.0146(8) 0.0151(8) -0.0004(6) -0.0036(6) 0.0012(7)
C53 0.0155(8) 0.0166(8) 0.0178(8) -0.0006(7) -0.0026(6) 0.0003(7)
C54 0.0183(8) 0.0182(9) 0.0136(8) -0.0006(6) -0.0024(6) 0.0027(7)
C55 0.0202(9) 0.0176(9) 0.0152(8) -0.0047(7) -0.0025(7) 0.0000(7)
C56 0.0160(8) 0.0167(8) 0.0174(8) -0.0024(7) -0.0021(6) -0.0019(7)
C57 0.0157(8) 0.0163(8) 0.0150(8) -0.0012(6) -0.0032(6) 0.0012(7)
C58 0.0160(8) 0.0164(8) 0.0145(8) -0.0017(6) -0.0023(6) 0.0006(7)
C59 0.0162(8) 0.0192(9) 0.0134(8) -0.0026(7) -0.0014(6) 0.0005(7)
C60 0.0169(8) 0.0171(8) 0.0114(8) -0.0026(6) -0.0008(6) 0.0006(7)
C61 0.0141(8) 0.0214(9) 0.0145(8) -0.0028(7) 0.0000(6) 0.0007(7)
C62 0.0183(8) 0.0189(9) 0.0154(8) -0.0028(7) -0.0005(6) 0.0046(7)
C63 0.0200(9) 0.0178(9) 0.0134(8) 0.0003(6) -0.0024(6) 0.0002(7)
C64 0.0146(8) 0.0216(9) 0.0145(8) 0.0000(7) -0.0008(6) -0.0014(7)
C65 0.0151(8) 0.0208(9) 0.0115(8) -0.0022(6) -0.0006(6) 0.0018(7)
C66 0.0177(8) 0.0196(9) 0.0109(8) -0.0008(6) 0.0002(6) 0.0030(7)
C67 0.0168(8) 0.0189(9) 0.0140(8) 0.0021(7) 0.0019(6) 0.0024(7)
C68 0.0200(9) 0.0205(9) 0.0175(8) -0.0002(7) -0.0016(7) 0.0040(7)
C69 0.0205(9) 0.0241(10) 0.0230(9) 0.0010(7) -0.0043(7) -0.0015(7)
C70 0.0151(8) 0.0264(10) 0.0236(9) 0.0046(8) -0.0006(7) 0.0018(7)
C71 0.0181(9) 0.0246(10) 0.0184(9) 0.0025(7) 0.0030(7) 0.0067(7)
C72 0.0186(9) 0.0227(9) 0.0133(8) 0.0025(7) 0.0021(7) 0.0021(7)
C73 0.0228(9) 0.0229(9) 0.0147(8) -0.0032(7) 0.0040(7) 0.0060(7)
C74 0.0229(9) 0.0209(9) 0.0166(8) -0.0044(7) 0.0011(7) 0.0022(7)
C75 0.0174(8) 0.0195(9) 0.0150(8) -0.0014(7) 0.0006(7) 0.0022(7)
C76 0.0198(9) 0.0177(9) 0.0159(8) -0.0034(7) -0.0016(7) 0.0015(7)
C77 0.0189(9) 0.0252(10) 0.0165(8) -0.0044(7) 0.0001(7) -0.0001(7)
C78 0.0221(9) 0.0189(9) 0.0269(10) 0.0004(7) -0.0030(7) 0.0012(7)

loop_
_atom_type_symbol
_atom_type_description
_atom_type_scat_dispersion_real
_atom_type_scat_dispersion_imag
_atom_type_scat_source
C C 0.0033 0.0016 'International Tables Vol C Tables 4.2.6.8 and 6.1.1.4'
H H 0.0000 0.0000 'International Tables Vol C Tables 4.2.6.8 and 6.1.1.4'
S S 0.1246 0.1234 'International Tables Vol C Tables 4.2.6.8 and 6.1.1.4'

loop_
_geom_angle_atom_site_label_1
_geom_angle_atom_site_label_2
_geom_angle_atom_site_label_3
_geom_angle
C1 S1 C36 90.83(8)
C76 S2 C41 90.85(8)
C18 C1 C2 123.45(15)
C18 C1 S1 112.86(12)
C2 C1 S1 123.60(12)
C11 C2 C3 120.75(14)
C11 C2 C1 118.51(14)
C3 C2 C1 120.66(15)
C4 C3 C2 120.67(15)
C4 C3 H3 119.7
C2 C3 H3 119.7
C3 C4 C5 120.78(15)
C3 C4 H4 119.6
C5 C4 H4 119.6
C6 C5 C4 120.58(15)
C6 C5 C10 119.77(15)
C4 C5 C10 119.54(14)
C7 C6 C5 121.45(15)
C7 C6 H6 119.3
C5 C6 H6 119.3
C6 C7 C8 119.07(15)
C6 C7 H7 120.5
C8 C7 H7 120.5
C9 C8 C7 120.75(16)
C9 C8 H8 119.6
C7 C8 H8 119.6
C8 C9 C10 121.87(15)
C8 C9 H9 119.1
C10 C9 H9 119.1
C9 C10 C5 116.71(14)
C9 C10 C11 123.99(14)
C5 C10 C11 119.07(15)
C2 C11 C10 117.67(14)
C2 C11 C12 117.67(14)
C10 C11 C12 124.61(15)
C13 C12 C17 117.62(14)
C13 C12 C11 122.28(14)
C17 C12 C11 119.57(14)
C14 C13 C12 122.85(15)
C14 C13 H13 118.6
C12 C13 H13 118.6
C13 C14 C15 118.42(15)
C13 C14 C37 122.14(15)
C15 C14 C37 119.44(14)
C16 C15 C14 120.64(15)
C16 C15 H15 119.7
C14 C15 H15 119.7
C15 C16 C17 121.80(15)
C15 C16 H16 119.1
C17 C16 H16 119.1
C16 C17 C12 118.62(15)
C16 C17 C18 121.23(14)
C12 C17 C18 119.61(14)
C1 C18 C17 116.69(14)
C1 C18 C19 111.51(14)
C17 C18 C19 131.26(14)
C36 C19 C20 116.62(14)
C36 C19 C18 111.59(14)
C20 C19 C18 130.98(15)
C21 C20 C25 118.59(14)
C21 C20 C19 121.70(15)
C25 C20 C19 118.87(14)
C22 C21 C20 121.78(16)
C22 C21 H21 119.1
C20 C21 H21 119.1
C21 C22 C23 120.59(15)
C21 C22 H22 119.7
C23 C22 H22 119.7
C24 C23 C22 118.26(15)
C24 C23 C38 121.09(16)
C22 C23 C38 120.60(15)
C23 C24 C25 123.05(15)
C23 C24 H24 118.5
C25 C24 H24 118.5
C24 C25 C20 117.72(14)
C24 C25 C26 121.09(15)
C20 C25 C26 120.44(14)
C35 C26 C27 117.87(14)
C35 C26 C25 117.53(14)
C27 C26 C25 124.47(14)
C28 C27 C32 117.37(15)
C28 C27 C26 123.51(15)
C32 C27 C26 118.95(14)
C29 C28 C27 121.40(16)
C29 C28 H28 119.3
C27 C28 H28 119.3
C28 C29 C30 120.74(15)
C28 C29 H29 119.6
C30 C29 H29 119.6
C31 C30 C29 119.28(16)
C31 C30 H30 120.4
C29 C30 H30 120.4
C30 C31 C32 121.26(16)
C30 C31 H31 119.4
C32 C31 H31 119.4
C31 C32 C27 119.68(15)
C31 C32 C33 120.42(15)
C27 C32 C33 119.84(15)
C34 C33 C32 120.35(15)
C34 C33 H33 119.8
C32 C33 H33 119.8
C33 C34 C35 120.98(15)
C33 C34 H34 119.5
C35 C34 H34 119.5
C26 C35 C34 120.40(15)
C26 C35 C36 117.95(15)
C34 C35 C36 121.63(14)
C19 C36 C35 123.77(14)
C19 C36 S1 112.76(12)
C35 C36 S1 123.43(12)
C14 C37 H37A 109.5
C14 C37 H37B 109.5
H37A C37 H37B 109.5
C14 C37 H37C 109.5
H37A C37 H37C 109.5
H37B C37 H37C 109.5
C23 C38 H38A 109.5
C23 C38 H38B 109.5
H38A C38 H38B 109.5
C23 C38 H38C 109.5
H38A C38 H38C 109.5
H38B C38 H38C 109.5
C58 C41 C42 123.78(15)
C58 C41 S2 112.96(12)
C42 C41 S2 123.17(13)
C51 C42 C43 120.72(15)
C51 C42 C41 118.50(15)
C43 C42 C41 120.76(15)
C44 C43 C42 120.83(16)
C44 C43 H43 119.6
C42 C43 H43 119.6
C43 C44 C45 120.72(16)
C43 C44 H44 119.6
C45 C44 H44 119.6
C46 C45 C44 120.45(16)
C46 C45 C50 119.71(17)
C44 C45 C50 119.79(15)
C47 C46 C45 121.47(17)
C47 C46 H46 119.3
C45 C46 H46 119.3
C46 C47 C48 119.27(16)
C46 C47 H47 120.4
C48 C47 H47 120.4
C49 C48 C47 120.54(17)
C49 C48 H48 119.7
C47 C48 H48 119.7
C48 C49 C50 121.75(17)
C48 C49 H49 119.1
C50 C49 H49 119.1
C49 C50 C45 116.87(15)
C49 C50 C51 124.25(16)
C45 C50 C51 118.76(16)
C42 C51 C50 117.82(15)
C42 C51 C52 117.66(15)
C50 C51 C52 124.44(15)
C53 C52 C57 117.60(14)
C53 C52 C51 121.88(14)
C57 C52 C51 120.06(15)
C54 C53 C52 123.08(15)
C54 C53 H53 118.5
C52 C53 H53 118.5
C53 C54 C55 118.32(15)
C53 C54 C77 121.28(15)
C55 C54 C77 120.37(15)
C56 C55 C54 120.40(15)
C56 C55 H55 119.8
C54 C55 H55 119.8
C55 C56 C57 122.13(15)
C55 C56 H56 118.9
C57 C56 H56 118.9
C56 C57 C52 118.40(15)
C56 C57 C58 121.82(15)
C52 C57 C58 119.32(15)
C41 C58 C57 116.60(15)
C41 C58 C59 111.25(15)
C57 C58 C59 131.69(15)
C76 C59 C60 116.48(15)
C76 C59 C58 111.58(15)
C60 C59 C58 131.43(15)
C61 C60 C65 118.67(15)
C61 C60 C59 121.64(15)
C65 C60 C59 119.14(15)
C62 C61 C60 121.75(15)
C62 C61 H61 119.1
C60 C61 H61 119.1
C61 C62 C63 120.56(16)
C61 C62 H62 119.7
C63 C62 H62 119.7
C64 C63 C62 118.41(16)
C64 C63 C78 121.67(15)
C62 C63 C78 119.91(15)
C63 C64 C65 122.86(15)
C63 C64 H64 118.6
C65 C64 H64 118.6
C64 C65 C60 117.66(15)
C64 C65 C66 122.02(15)
C60 C65 C66 119.88(15)
C75 C66 C67 117.60(15)
C75 C66 C65 117.68(15)
C67 C66 C65 124.70(15)
C68 C67 C72 116.92(15)
C68 C67 C66 123.84(15)
C72 C67 C66 119.11(15)
C69 C68 C67 121.51(16)
C69 C68 H68 119.2
C67 C68 H68 119.2
C68 C69 C70 120.93(17)
C68 C69 H69 119.5
C70 C69 H69 119.5
C71 C70 C69 119.18(16)
C71 C70 H70 120.4
C69 C70 H70 120.4
C70 C71 C72 121.21(17)
C70 C71 H71 119.4
C72 C71 H71 119.4
C71 C72 C73 120.20(16)
C71 C72 C67 119.88(16)
C73 C72 C67 119.88(15)
C74 C73 C72 120.38(16)
C74 C73 H73 119.8
C72 C73 H73 119.8
C73 C74 C75 120.74(16)
C73 C74 H74 119.6
C75 C74 H74 119.6
C66 C75 C74 120.93(15)
C66 C75 C76 118.19(15)
C74 C75 C76 120.79(15)
C59 C76 C75 123.63(15)
C59 C76 S2 112.83(13)
C75 C76 S2 123.36(13)
C54 C77 H77A 109.5
C54 C77 H77B 109.5
H77A C77 H77B 109.5
C54 C77 H77C 109.5
H77A C77 H77C 109.5
H77B C77 H77C 109.5
C63 C78 H78A 109.5
C63 C78 H78B 109.5
H78A C78 H78B 109.5
C63 C78 H78C 109.5
H78A C78 H78C 109.5
H78B C78 H78C 109.5

loop_
_geom_bond_atom_site_label_1
_geom_bond_atom_site_label_2
_geom_bond_distance
S1 C1 1.7367(17)
S1 C36 1.7419(16)
S2 C76 1.7381(18)
S2 C41 1.7388(17)
C1 C18 1.387(2)
C1 C2 1.435(2)
C2 C11 1.406(2)
C2 C3 1.430(2)
C3 C4 1.358(2)
C3 H3 0.9500
C4 C5 1.421(2)
C4 H4 0.9500
C5 C6 1.415(2)
C5 C10 1.432(2)
C6 C7 1.369(2)
C6 H6 0.9500
C7 C8 1.406(2)
C7 H7 0.9500
C8 C9 1.375(2)
C8 H8 0.9500
C9 C10 1.417(2)
C9 H9 0.9500
C10 C11 1.454(2)
C11 C12 1.471(2)
C12 C13 1.419(2)
C12 C17 1.429(2)
C13 C14 1.384(2)
C13 H13 0.9500
C14 C15 1.406(2)
C14 C37 1.509(2)
C15 C16 1.372(2)
C15 H15 0.9500
C16 C17 1.414(2)
C16 H16 0.9500
C17 C18 1.450(2)
C18 C19 1.454(2)
C19 C36 1.384(2)
C19 C20 1.453(2)
C20 C21 1.412(2)
C20 C25 1.424(2)
C21 C22 1.374(2)
C21 H21 0.9500
C22 C23 1.408(2)
C22 H22 0.9500
C23 C24 1.378(2)
C23 C38 1.513(2)
C24 C25 1.418(2)
C24 H24 0.9500
C25 C26 1.459(2)
C26 C35 1.409(2)
C26 C27 1.452(2)
C27 C28 1.419(2)
C27 C32 1.426(2)
C28 C29 1.375(2)
C28 H28 0.9500
C29 C30 1.409(2)
C29 H29 0.9500
C30 C31 1.370(2)
C30 H30 0.9500
C31 C32 1.416(2)
C31 H31 0.9500
C32 C33 1.427(2)
C33 C34 1.356(2)
C33 H33 0.9500
C34 C35 1.427(2)
C34 H34 0.9500
C35 C36 1.434(2)
C37 H37A 0.9800
C37 H37B 0.9800
C37 H37C 0.9800
C38 H38A 0.9800
C38 H38B 0.9800
C38 H38C 0.9800
C41 C58 1.386(2)
C41 C42 1.428(2)
C42 C51 1.406(2)
C42 C43 1.428(2)
C43 C44 1.353(2)
C43 H43 0.9500
C44 C45 1.423(3)
C44 H44 0.9500
C45 C46 1.411(2)
C45 C50 1.429(2)
C46 C47 1.368(3)
C46 H46 0.9500
C47 C48 1.407(3)
C47 H47 0.9500
C48 C49 1.373(2)
C48 H48 0.9500
C49 C50 1.420(2)
C49 H49 0.9500
C50 C51 1.457(2)
C51 C52 1.462(2)
C52 C53 1.421(2)
C52 C57 1.429(2)
C53 C54 1.381(2)
C53 H53 0.9500
C54 C55 1.409(2)
C54 C77 1.511(2)
C55 C56 1.375(2)
C55 H55 0.9500
C56 C57 1.413(2)
C56 H56 0.9500
C57 C58 1.449(2)
C58 C59 1.459(2)
C59 C76 1.385(2)
C59 C60 1.456(2)
C60 C61 1.412(2)
C60 C65 1.428(2)
C61 C62 1.373(2)
C61 H61 0.9500
C62 C63 1.407(2)
C62 H62 0.9500
C63 C64 1.382(2)
C63 C78 1.510(2)
C64 C65 1.417(2)
C64 H64 0.9500
C65 C66 1.466(2)
C66 C75 1.407(2)
C66 C67 1.453(2)
C67 C68 1.421(2)
C67 C72 1.430(2)
C68 C69 1.377(2)
C68 H68 0.9500
C69 C70 1.405(3)
C69 H69 0.9500
C70 C71 1.372(3)
C70 H70 0.9500
C71 C72 1.417(2)
C71 H71 0.9500
C72 C73 1.426(2)
C73 C74 1.360(2)
C73 H73 0.9500
C74 C75 1.430(2)
C74 H74 0.9500
C75 C76 1.434(2)
C77 H77A 0.9800
C77 H77B 0.9800
C77 H77C 0.9800
C78 H78A 0.9800
C78 H78B 0.9800
C78 H78C 0.9800
